data_7716458
loop_
_publ_author_name
'&#x160;orm, David'
'Blahut, Jan'
'Bashta, Bogdana'
'C&#xed;sa&#x159;ov&#xe1;, Ivana'
'Vrbkov&#xe1;, Eva'
'Vysko&#x10d;ilov&#xe1;, Eli&#x161;ka'
'Sedl&#xe1;&#x10d;ek, Jan'

_publ_section_title
;
 Complex isomerism influencing the textural properties of organometallic
 [Cu(salen)] porous polymers: paramagnetic solid-state NMR
 characterization and heterogeneous catalysis.
;
_journal_issue 29
_journal_name_full 'Dalton transactions (Cambridge, England : 2003)'
_journal_page_first 12162
_journal_page_last 12175
_journal_paper_doi 10.1039/d4dt01305k
_journal_volume 53
_journal_year 2024
_chemical_absolute_configuration ad
_chemical_compound_source 'synthesized by the authors'
_chemical_formula_moiety 'C24 H20 Cu N2 O2, C3 H7 N O'
_chemical_formula_sum 'C27 H27 Cu N3 O3'
_chemical_formula_weight 505.05
_space_group_crystal_system monoclinic
_space_group_IT_number 4
_space_group_name_Hall 'P 2yb'
_space_group_name_H-M_alt 'P 1 21 1'
_atom_sites_solution_hydrogens geom
_atom_sites_solution_primary direct
_atom_sites_solution_secondary difmap
_audit_creation_method SHELXL-2019/3
_audit_update_record
;
2024-02-20 deposited with the CCDC.	2024-06-25 downloaded from the CCDC.
;
_cell_angle_alpha 90
_cell_angle_beta 90.667(2)
_cell_angle_gamma 90
_cell_formula_units_Z 4
_cell_length_a 8.6380(3)
_cell_length_b 31.0524(10)
_cell_length_c 8.6749(3)
_cell_measurement_reflns_used 9855
_cell_measurement_temperature 120(2)
_cell_measurement_theta_max 68.3796
_cell_measurement_theta_min 2.8461
_cell_volume 2326.72(14)
_computing_cell_refinement 'SAINT V8.40B (Bruker AXS LLC, 2019)'
_computing_data_collection 'Bruker Instrument Service v8.5.1.2 Release'
_computing_data_reduction 'SAINT V8.40B (Bruker AXS LLC, 2019)'
_computing_structure_refinement 'SHELXL-2019/2 (Sheldrick, 2019)'
_computing_structure_solution 'XT, VERSION 2018/2'
_diffrn_ambient_temperature 120(2)
_diffrn_measured_fraction_theta_full 0.996
_diffrn_measured_fraction_theta_max 0.992
_diffrn_measurement_device_type 'Bruker D8 VENTURE Kappa Duo PHOTONIII CMOS'
_diffrn_measurement_method '\f and \w scans'
_diffrn_radiation_monochromator 'Helios Cu  multilayer optic'
_diffrn_radiation_type CuK\a
_diffrn_radiation_wavelength 1.54178
_diffrn_reflns_av_R_equivalents 0.0498
_diffrn_reflns_av_unetI/netI 0.0547
_diffrn_reflns_Laue_measured_fraction_full 0.996
_diffrn_reflns_Laue_measured_fraction_max 0.992
_diffrn_reflns_limit_h_max 10
_diffrn_reflns_limit_h_min -10
_diffrn_reflns_limit_k_max 37
_diffrn_reflns_limit_k_min -37
_diffrn_reflns_limit_l_max 10
_diffrn_reflns_limit_l_min -10
_diffrn_reflns_number 24115
_diffrn_reflns_point_group_measured_fraction_full 0.981
_diffrn_reflns_point_group_measured_fraction_max 0.975
_diffrn_reflns_theta_full 67.679
_diffrn_reflns_theta_max 68.485
_diffrn_reflns_theta_min 2.846
_diffrn_source 'I\mS  micro-focus sealed tube'
_exptl_absorpt_coefficient_mu 1.607
_exptl_absorpt_correction_T_max 0.96
_exptl_absorpt_correction_T_min 0.79
_exptl_absorpt_correction_type multi-scan
_exptl_absorpt_process_details
;
Krause, L., Herbst-Irmer, R., Sheldrick, G. M., Stalke, D. (2015).
"Comparison of silver and molybdenum microfocus X-ray sources for
single-crystal structure determination"
J. Appl. Cryst. 48, 3-10.
doi:10.1107/S1600576714022985
;
_exptl_crystal_colour brown
_exptl_crystal_density_diffrn 1.442
_exptl_crystal_description plate
_exptl_crystal_F_000 1052
_exptl_crystal_size_max 0.283
_exptl_crystal_size_mid 0.157
_exptl_crystal_size_min 0.028
_refine_diff_density_max 0.601
_refine_diff_density_min -0.880
_refine_diff_density_rms 0.089
_refine_ls_abs_structure_details
;
 Flack x determined using 3305 quotients [(I+)-(I-)]/[(I+)+(I-)]
 (Parsons, Flack and Wagner, Acta Cryst. B69 (2013) 249-259).
;
_refine_ls_abs_structure_Flack 0.066(17)
_refine_ls_extinction_method none
_refine_ls_goodness_of_fit_ref 1.157
_refine_ls_hydrogen_treatment constr
_refine_ls_matrix_type full
_refine_ls_number_parameters 617
_refine_ls_number_reflns 8359
_refine_ls_number_restraints 1
_refine_ls_restrained_S_all 1.157
_refine_ls_R_factor_all 0.0641
_refine_ls_R_factor_gt 0.0606
_refine_ls_shift/su_max 0.000
_refine_ls_shift/su_mean 0.000
_refine_ls_structure_factor_coef Fsqd
_refine_ls_weighting_details 'w=1/[\s^2^(Fo^2^)+8.8567P] where P=(Fo^2^+2Fc^2^)/3'
_refine_ls_weighting_scheme calc
_refine_ls_wR_factor_gt 0.1410
_refine_ls_wR_factor_ref 0.1425
_reflns_Friedel_coverage 0.927
_reflns_Friedel_fraction_full 0.965
_reflns_Friedel_fraction_max 0.958
_reflns_number_gt 7893
_reflns_number_total 8359
_reflns_threshold_expression 'I > 2\s(I)'
_cod_data_source_file d4dt01305k2.cif
_cod_data_source_block cu_ds_190_sedlacek
_cod_depositor_comments 'Adding full bibliography for 7716458--7716459.cif.'
_cod_original_sg_symbol_H-M 'P 21'
_cod_database_code 7716458
_shelx_shelxl_version_number 2019/3
_shelx_space_group_comment
;
The symmetry employed for this shelxl refinement is uniquely defined
by the following loop, which should always be used as a source of
symmetry information in preference to the above space-group names.
They are only intended as comments.
;
_shelx_estimated_absorpt_t_min 0.659
_shelx_estimated_absorpt_t_max 0.956

loop_
_space_group_symop_operation_xyz
'x, y, z'
'-x, y+1/2, -z'

loop_
_atom_site_label
_atom_site_type_symbol
_atom_site_fract_x
_atom_site_fract_y
_atom_site_fract_z
_atom_site_U_iso_or_equiv
_atom_site_adp_type
_atom_site_occupancy
_atom_site_site_symmetry_order
_atom_site_calc_flag
_atom_site_refinement_flags_posn
_atom_site_refinement_flags_adp
_atom_site_refinement_flags_occupancy
_atom_site_disorder_assembly
_atom_site_disorder_group
Cu1E Cu 0.21360(13) 0.55079(3) 0.59444(14) 0.0203(3) Uani 1 1 d . . . . .
O1E O 0.1613(7) 0.49321(19) 0.5384(7) 0.0199(13) Uani 1 1 d . . . . .
N1E N 0.4045(7) 0.5505(3) 0.4754(8) 0.0243(15) Uani 1 1 d . . . . .
C1E C 0.4867(10) 0.3557(3) 0.0322(12) 0.029(2) Uani 1 1 d . . . . .
H1E H 0.523252 0.335973 -0.042707 0.035 Uiso 1 1 calc R U . . .
C2E C 0.4410(9) 0.3805(3) 0.1261(11) 0.0207(19) Uani 1 1 d . . . . .
C3E C 0.3801(10) 0.4093(3) 0.2381(11) 0.0218(19) Uani 1 1 d . . . . .
C4E C 0.2547(10) 0.3965(3) 0.3306(12) 0.026(2) Uani 1 1 d . . . . .
H4E H 0.216319 0.367911 0.323309 0.031 Uiso 1 1 calc R U . . .
C5E C 0.1874(10) 0.4252(3) 0.4315(11) 0.024(2) Uani 1 1 d . . . . .
H5E H 0.103056 0.415433 0.491546 0.028 Uiso 1 1 calc R U . . .
C6E C 0.2365(10) 0.4675(3) 0.4498(10) 0.0201(19) Uani 1 1 d . . . . .
C7E C 0.3720(9) 0.4799(3) 0.3635(10) 0.0201(19) Uani 1 1 d . . . . .
C8E C 0.4373(10) 0.4511(3) 0.2609(11) 0.0222(19) Uani 1 1 d . . . . .
H8E H 0.524543 0.460111 0.203598 0.027 Uiso 1 1 calc R U . . .
C9E C 0.4480(9) 0.5204(3) 0.3871(11) 0.0270(19) Uani 1 1 d . . . . .
H9E H 0.540281 0.525148 0.331046 0.032 Uiso 1 1 calc R U . . .
C10E C 0.5005(9) 0.5884(3) 0.5160(12) 0.027(2) Uani 1 1 d . . . . .
H10E H 0.547505 0.583318 0.620318 0.032 Uiso 1 1 calc R U . . .
C11E C 0.6293(10) 0.5995(3) 0.4063(14) 0.033(2) Uani 1 1 d . . . . .
H11A H 0.585322 0.603568 0.301453 0.040 Uiso 1 1 calc R U . . .
H11B H 0.703477 0.575185 0.402355 0.040 Uiso 1 1 calc R U . . .
C12E C 0.7145(10) 0.6400(3) 0.4552(15) 0.040(3) Uani 1 1 d . . . . .
H12A H 0.791036 0.647625 0.375636 0.048 Uiso 1 1 calc R U . . .
H12B H 0.771757 0.634401 0.552718 0.048 Uiso 1 1 calc R U . . .
O1F O 0.0411(7) 0.5520(3) 0.7307(8) 0.0314(14) Uani 1 1 d . . . . .
N1F N 0.2548(8) 0.6123(2) 0.6199(9) 0.0194(16) Uani 1 1 d . . . . .
C1F C -0.3441(11) 0.7207(3) 1.0345(14) 0.036(2) Uani 1 1 d . . . . .
H1F H -0.404104 0.743717 1.073918 0.044 Uiso 1 1 calc R U . . .
C2F C -0.2698(11) 0.6922(3) 0.9857(12) 0.031(2) Uani 1 1 d . . . . .
C3F C -0.1846(10) 0.6557(3) 0.9232(11) 0.026(2) Uani 1 1 d . . . . .
C4F C -0.2408(11) 0.6141(3) 0.9381(10) 0.026(2) Uani 1 1 d . . . . .
H4F H -0.334006 0.609322 0.992512 0.031 Uiso 1 1 calc R U . . .
C5F C -0.1632(11) 0.5795(3) 0.8748(11) 0.027(2) Uani 1 1 d . . . . .
H5F H -0.203732 0.551251 0.886261 0.033 Uiso 1 1 calc R U . . .
C6F C -0.0253(10) 0.5857(3) 0.7937(11) 0.025(2) Uani 1 1 d . . . . .
C7F C 0.0336(10) 0.6281(3) 0.7775(10) 0.0214(19) Uani 1 1 d . . . . .
C8F C -0.0490(10) 0.6622(3) 0.8460(11) 0.025(2) Uani 1 1 d . . . . .
H8F H -0.009206 0.690619 0.838418 0.030 Uiso 1 1 calc R U . . .
C9F C 0.1714(10) 0.6386(3) 0.6950(11) 0.0207(19) Uani 1 1 d . . . . .
H9F H 0.203338 0.667911 0.696500 0.025 Uiso 1 1 calc R U . . .
C10F C 0.3891(9) 0.6270(3) 0.5276(12) 0.026(2) Uani 1 1 d . . . . .
H10F H 0.350112 0.633585 0.421213 0.031 Uiso 1 1 calc R U . . .
C11F C 0.4748(11) 0.6665(3) 0.5867(14) 0.033(2) Uani 1 1 d . . . . .
H11G H 0.401897 0.690979 0.594751 0.039 Uiso 1 1 calc R U . . .
H11H H 0.518183 0.660625 0.690681 0.039 Uiso 1 1 calc R U . . .
C12F C 0.6041(10) 0.6782(3) 0.4785(13) 0.032(2) Uani 1 1 d . . . . .
H12G H 0.662772 0.702916 0.521292 0.038 Uiso 1 1 calc R U . . .
H12H H 0.559563 0.686964 0.377684 0.038 Uiso 1 1 calc R U . . .
Cu1C Cu 0.31331(13) 0.52261(4) 0.93122(14) 0.0192(3) Uani 1 1 d . . . . .
O1C O 0.4925(7) 0.5210(3) 0.8067(8) 0.0321(15) Uani 1 1 d . . . . .
N1C N 0.2468(8) 0.4653(3) 0.8711(9) 0.0234(17) Uani 1 1 d . . . . .
C1C C 0.8575(11) 0.3500(3) 0.4856(12) 0.031(2) Uani 1 1 d . . . . .
H1C H 0.917045 0.327164 0.444241 0.037 Uiso 1 1 calc R U . . .
C2C C 0.7829(10) 0.3787(3) 0.5373(11) 0.025(2) Uani 1 1 d . . . . .
C3C C 0.7003(10) 0.4142(3) 0.5992(11) 0.024(2) Uani 1 1 d . . . . .
C4C C 0.7679(10) 0.4568(3) 0.5964(10) 0.0231(19) Uani 1 1 d . . . . .
H4C H 0.863795 0.461204 0.546280 0.028 Uiso 1 1 calc R U . . .
C5C C 0.6959(10) 0.4907(3) 0.6648(10) 0.0223(19) Uani 1 1 d . . . . .
H5C H 0.743967 0.518163 0.660540 0.027 Uiso 1 1 calc R U . . .
C6C C 0.5514(10) 0.4869(3) 0.7427(10) 0.0218(19) Uani 1 1 d . . . . .
C7C C 0.4813(10) 0.4446(3) 0.7397(10) 0.0195(18) Uani 1 1 d . . . . .
C8C C 0.5567(10) 0.4102(3) 0.6698(10) 0.0205(19) Uani 1 1 d . . . . .
H8C H 0.508105 0.382768 0.670204 0.025 Uiso 1 1 calc R U . . .
C9C C 0.3300(11) 0.4374(3) 0.8010(11) 0.022(2) Uani 1 1 d . . . . .
H9C H 0.287463 0.409372 0.788487 0.027 Uiso 1 1 calc R U . . .
C10C C 0.0857(9) 0.4574(3) 0.9186(10) 0.0212(18) Uani 1 1 d . . . . .
H10C H 0.015850 0.474516 0.849282 0.025 Uiso 1 1 calc R U . . .
C11C C 0.0333(10) 0.4105(3) 0.9119(12) 0.024(2) Uani 1 1 d . . . . .
H11C H 0.106158 0.392237 0.971969 0.029 Uiso 1 1 calc R U . . .
H11D H 0.032635 0.400285 0.803735 0.029 Uiso 1 1 calc R U . . .
C12C C -0.1317(9) 0.4067(3) 0.9795(11) 0.025(2) Uani 1 1 d . . . . .
H12C H -0.206031 0.422093 0.911605 0.030 Uiso 1 1 calc R U . . .
H12D H -0.162485 0.375957 0.982277 0.030 Uiso 1 1 calc R U . . .
O1D O 0.3650(7) 0.5806(2) 0.9811(8) 0.0254(14) Uani 1 1 d . . . . .
N1D N 0.1418(7) 0.5202(3) 1.0753(8) 0.0218(15) Uani 1 1 d . . . . .
C1D C 0.0223(11) 0.7222(3) 1.4628(12) 0.029(2) Uani 1 1 d . . . . .
H1D H -0.015749 0.741886 1.537032 0.034 Uiso 1 1 calc R U . . .
C2D C 0.0699(10) 0.6975(3) 1.3699(12) 0.026(2) Uani 1 1 d . . . . .
C3D C 0.1350(10) 0.6672(3) 1.2631(12) 0.023(2) Uani 1 1 d . . . . .
C4D C 0.2593(10) 0.6797(3) 1.1673(11) 0.024(2) Uani 1 1 d . . . . .
H4D H 0.293253 0.708838 1.167774 0.028 Uiso 1 1 calc R U . . .
C5D C 0.3312(10) 0.6503(3) 1.0739(12) 0.026(2) Uani 1 1 d . . . . .
H5D H 0.413528 0.659428 1.010084 0.031 Uiso 1 1 calc R U . . .
C6D C 0.2848(10) 0.6066(3) 1.0713(10) 0.0206(19) Uani 1 1 d . . . . .
C7D C 0.1562(10) 0.5944(3) 1.1561(12) 0.022(2) Uani 1 1 d . . . . .
C8D C 0.0855(10) 0.6248(3) 1.2544(11) 0.023(2) Uani 1 1 d . . . . .
H8D H 0.001344 0.615915 1.316313 0.028 Uiso 1 1 calc R U . . .
C9D C 0.0924(9) 0.5509(3) 1.1573(9) 0.0204(17) Uani 1 1 d . . . . .
H9D H 0.008312 0.545199 1.223972 0.024 Uiso 1 1 calc R U . . .
C10D C 0.0746(9) 0.4762(3) 1.0814(10) 0.0219(18) Uani 1 1 d . . . . .
H10D H 0.144009 0.458551 1.149554 0.026 Uiso 1 1 calc R U . . .
C11D C -0.0897(10) 0.4721(3) 1.1449(11) 0.0259(19) Uani 1 1 d . . . . .
H11E H -0.091962 0.482922 1.252216 0.031 Uiso 1 1 calc R U . . .
H11F H -0.162204 0.489627 1.081893 0.031 Uiso 1 1 calc R U . . .
C12D C -0.1391(9) 0.4253(3) 1.1409(11) 0.0257(19) Uani 1 1 d . . . . .
H12E H -0.246278 0.422864 1.179155 0.031 Uiso 1 1 calc R U . . .
H12F H -0.070854 0.408365 1.210567 0.031 Uiso 1 1 calc R U . . .
N1S N 0.9708(9) 0.2876(3) 0.0567(10) 0.032(2) Uani 1 1 d . . . . .
C1S C 1.0909(10) 0.2936(3) 0.1507(12) 0.028(2) Uani 1 1 d . . . . .
H1S H 1.186942 0.300587 0.104632 0.034 Uiso 1 1 calc R U . . .
O1S O 1.0892(8) 0.2911(2) 0.2913(8) 0.0317(16) Uani 1 1 d . . . . .
C2S C 0.8219(12) 0.2762(4) 0.1194(14) 0.043(3) Uani 1 1 d . . . . .
H2SA H 0.763803 0.258932 0.043840 0.065 Uiso 1 1 calc R U . . .
H2SB H 0.763810 0.302456 0.142634 0.065 Uiso 1 1 calc R U . . .
H2SC H 0.837215 0.259440 0.214061 0.065 Uiso 1 1 calc R U . . .
C3S C 0.9862(12) 0.2896(4) -0.1069(13) 0.039(3) Uani 1 1 d . . . . .
H3SA H 0.888595 0.299486 -0.153462 0.058 Uiso 1 1 calc R U . . .
H3SB H 1.011485 0.260947 -0.146625 0.058 Uiso 1 1 calc R U . . .
H3SC H 1.069183 0.309784 -0.132850 0.058 Uiso 1 1 calc R U . . .
N1T N 0.4699(9) 0.2907(3) -0.4393(10) 0.0284(19) Uani 1 1 d . . . . .
C1T C 0.5877(11) 0.2820(3) -0.3459(12) 0.027(2) Uani 1 1 d . . . . .
H1T H 0.683293 0.274227 -0.391347 0.033 Uiso 1 1 calc R U . . .
O1T O 0.5825(8) 0.2831(2) -0.2059(8) 0.0316(16) Uani 1 1 d . . . . .
C2T C 0.3189(11) 0.3017(4) -0.3815(12) 0.034(2) Uani 1 1 d . . . . .
H2TA H 0.287998 0.330006 -0.421316 0.051 Uiso 1 1 calc R U . . .
H2TB H 0.322742 0.302602 -0.268556 0.051 Uiso 1 1 calc R U . . .
H2TC H 0.243382 0.280020 -0.415267 0.051 Uiso 1 1 calc R U . . .
C3T C 0.4898(13) 0.2903(4) -0.6083(13) 0.042(3) Uani 1 1 d . . . . .
H3TA H 0.414971 0.270418 -0.655292 0.063 Uiso 1 1 calc R U . . .
H3TB H 0.595108 0.280990 -0.632444 0.063 Uiso 1 1 calc R U . . .
H3TC H 0.472477 0.319385 -0.649158 0.063 Uiso 1 1 calc R U . . .

loop_
_atom_site_aniso_label
_atom_site_aniso_U_11
_atom_site_aniso_U_22
_atom_site_aniso_U_33
_atom_site_aniso_U_23
_atom_site_aniso_U_13
_atom_site_aniso_U_12
Cu1E 0.0188(6) 0.0179(6) 0.0243(7) 0.0007(5) 0.0009(5) -0.0013(5)
O1E 0.019(3) 0.015(3) 0.026(3) -0.003(3) 0.004(3) -0.005(2)
N1E 0.016(3) 0.021(4) 0.036(4) -0.001(4) 0.007(3) -0.004(3)
C1E 0.022(4) 0.028(5) 0.037(6) 0.003(4) 0.005(4) -0.001(4)
C2E 0.014(4) 0.019(5) 0.029(5) 0.003(4) 0.002(4) -0.004(3)
C3E 0.017(4) 0.025(5) 0.023(5) 0.002(4) 0.001(4) -0.001(4)
C4E 0.022(4) 0.018(5) 0.038(6) 0.005(4) -0.006(4) -0.004(3)
C5E 0.017(4) 0.018(4) 0.036(5) -0.001(4) -0.004(4) -0.002(3)
C6E 0.023(4) 0.021(5) 0.016(4) 0.006(4) -0.007(4) -0.004(4)
C7E 0.012(4) 0.031(5) 0.017(4) 0.000(4) -0.001(3) -0.002(3)
C8E 0.015(4) 0.023(5) 0.029(5) 0.003(4) 0.007(4) 0.005(3)
C9E 0.018(4) 0.017(4) 0.046(6) 0.001(4) 0.002(4) 0.005(4)
C10E 0.014(4) 0.016(4) 0.049(6) -0.008(4) -0.005(4) 0.002(3)
C11E 0.016(4) 0.022(5) 0.062(7) -0.006(4) 0.014(4) 0.002(3)
C12E 0.013(4) 0.025(5) 0.082(8) -0.005(5) 0.012(5) -0.002(4)
O1F 0.037(3) 0.021(3) 0.037(4) -0.003(3) 0.015(3) -0.007(3)
N1F 0.017(3) 0.011(4) 0.030(4) 0.002(3) 0.006(3) -0.001(3)
C1F 0.025(5) 0.027(5) 0.058(7) -0.007(5) 0.014(5) -0.004(4)
C2F 0.026(5) 0.029(5) 0.039(6) -0.003(4) 0.006(4) -0.009(4)
C3F 0.024(5) 0.028(5) 0.026(5) -0.001(4) 0.002(4) 0.006(4)
C4F 0.027(4) 0.030(5) 0.022(5) -0.003(4) 0.006(4) -0.002(4)
C5F 0.029(4) 0.028(5) 0.024(5) 0.001(4) -0.002(4) -0.003(4)
C6F 0.022(4) 0.026(5) 0.026(5) -0.008(4) 0.002(4) 0.001(4)
C7F 0.021(4) 0.021(5) 0.023(5) 0.001(4) 0.004(4) 0.003(3)
C8F 0.023(4) 0.016(5) 0.036(5) -0.004(4) -0.002(4) -0.001(3)
C9F 0.015(4) 0.017(5) 0.030(5) 0.003(4) 0.000(4) -0.003(3)
C10F 0.010(4) 0.019(4) 0.048(6) 0.008(4) 0.003(4) 0.003(3)
C11F 0.021(5) 0.023(5) 0.054(7) -0.006(5) 0.005(5) -0.003(4)
C12F 0.020(4) 0.017(4) 0.059(7) -0.005(4) 0.014(4) -0.006(4)
Cu1C 0.0164(5) 0.0179(6) 0.0234(6) -0.0003(5) 0.0045(5) -0.0024(5)
O1C 0.029(3) 0.019(3) 0.048(4) -0.008(4) 0.017(3) -0.008(3)
N1C 0.020(4) 0.024(4) 0.026(4) -0.004(3) 0.002(3) -0.003(3)
C1C 0.026(5) 0.024(5) 0.043(6) -0.003(4) 0.012(4) -0.002(4)
C2C 0.021(4) 0.026(5) 0.026(5) 0.003(4) 0.004(4) -0.006(4)
C3C 0.021(4) 0.019(5) 0.031(5) -0.001(4) 0.003(4) -0.001(3)
C4C 0.020(4) 0.027(5) 0.022(5) -0.002(4) 0.005(4) -0.004(4)
C5C 0.022(4) 0.018(4) 0.027(5) 0.002(3) 0.006(4) -0.006(3)
C6C 0.026(4) 0.018(4) 0.022(5) 0.001(3) 0.005(4) -0.003(4)
C7C 0.019(4) 0.025(5) 0.015(4) -0.001(3) -0.002(3) -0.001(3)
C8C 0.017(4) 0.024(5) 0.020(4) 0.005(4) -0.003(4) -0.006(3)
C9C 0.027(4) 0.015(4) 0.025(5) -0.001(4) 0.001(4) 0.001(4)
C10C 0.014(4) 0.016(4) 0.033(5) 0.002(3) -0.002(4) -0.001(3)
C11C 0.014(4) 0.024(5) 0.034(5) 0.003(4) 0.006(4) -0.007(3)
C12C 0.013(4) 0.023(4) 0.040(5) 0.004(4) 0.000(4) -0.005(3)
O1D 0.015(3) 0.023(3) 0.037(4) -0.010(3) 0.001(3) -0.001(3)
N1D 0.017(3) 0.017(3) 0.031(4) 0.003(4) 0.009(3) -0.002(3)
C1D 0.026(5) 0.023(5) 0.037(6) -0.006(4) 0.001(4) 0.004(4)
C2D 0.018(4) 0.023(5) 0.037(6) 0.007(4) -0.003(4) 0.000(3)
C3D 0.021(4) 0.017(5) 0.032(5) 0.001(4) -0.001(4) 0.004(3)
C4D 0.018(4) 0.015(4) 0.038(5) -0.004(4) 0.001(4) 0.002(3)
C5D 0.019(4) 0.023(5) 0.035(5) 0.003(4) 0.005(4) -0.005(4)
C6D 0.019(4) 0.018(5) 0.024(5) -0.004(4) 0.000(4) 0.004(3)
C7D 0.013(4) 0.014(4) 0.039(6) 0.003(4) 0.003(4) 0.001(3)
C8D 0.014(4) 0.025(5) 0.031(5) -0.002(4) -0.001(4) -0.001(3)
C9D 0.018(4) 0.021(4) 0.022(4) 0.005(4) 0.003(3) -0.004(4)
C10D 0.017(4) 0.018(4) 0.031(5) -0.001(4) 0.004(4) 0.000(3)
C11D 0.019(4) 0.021(5) 0.038(5) -0.002(4) 0.005(4) -0.001(3)
C12D 0.016(4) 0.021(4) 0.040(5) 0.004(4) 0.008(4) -0.002(3)
N1S 0.025(4) 0.033(5) 0.038(5) 0.000(4) 0.006(4) 0.001(3)
C1S 0.019(4) 0.029(6) 0.037(6) -0.003(4) 0.005(4) -0.001(4)
O1S 0.029(3) 0.033(4) 0.034(4) 0.001(3) 0.002(3) 0.000(3)
C2S 0.026(5) 0.055(8) 0.048(7) -0.001(6) -0.002(5) 0.005(5)
C3S 0.036(5) 0.039(6) 0.042(6) 0.000(5) 0.000(5) 0.001(5)
N1T 0.020(4) 0.028(5) 0.037(5) 0.001(4) 0.002(4) 0.005(3)
C1T 0.026(5) 0.018(5) 0.038(6) 0.005(4) 0.004(4) 0.002(4)
O1T 0.032(4) 0.027(4) 0.036(4) 0.001(3) -0.001(3) -0.001(3)
C2T 0.021(4) 0.044(6) 0.037(6) 0.002(5) 0.006(4) 0.004(4)
C3T 0.041(6) 0.049(7) 0.036(6) 0.004(5) -0.001(5) -0.006(5)

loop_
_atom_type_symbol
_atom_type_description
_atom_type_scat_dispersion_real
_atom_type_scat_dispersion_imag
_atom_type_scat_source
C C 0.0181 0.0091 'International Tables Vol C Tables 4.2.6.8 and 6.1.1.4'
H H 0.0000 0.0000 'International Tables Vol C Tables 4.2.6.8 and 6.1.1.4'
Cu Cu -1.9646 0.5888 'International Tables Vol C Tables 4.2.6.8 and 6.1.1.4'
N N 0.0311 0.0180 'International Tables Vol C Tables 4.2.6.8 and 6.1.1.4'
O O 0.0492 0.0322 'International Tables Vol C Tables 4.2.6.8 and 6.1.1.4'

loop_
_geom_angle_atom_site_label_1
_geom_angle_atom_site_label_2
_geom_angle_atom_site_label_3
_geom_angle
_geom_angle_site_symmetry_1
_geom_angle_site_symmetry_3
_geom_angle_publ_flag
O1E Cu1E O1F 89.5(3) . . ?
O1E Cu1E N1F 171.0(3) . . ?
O1F Cu1E N1F 93.0(3) . . ?
O1E Cu1E N1E 93.4(3) . . ?
O1F Cu1E N1E 173.6(3) . . ?
N1F Cu1E N1E 84.9(4) . . ?
C6E O1E Cu1E 127.8(6) . . ?
C9E N1E C10E 124.1(7) . . ?
C9E N1E Cu1E 125.4(7) . . ?
C10E N1E Cu1E 110.1(6) . . ?
C2E C1E H1E 180.0 . . ?
C1E C2E C3E 177.7(9) . . ?
C8E C3E C4E 116.9(9) . . ?
C8E C3E C2E 123.1(9) . . ?
C4E C3E C2E 120.0(8) . . ?
C5E C4E C3E 120.6(8) . . ?
C5E C4E H4E 119.7 . . ?
C3E C4E H4E 119.7 . . ?
C4E C5E C6E 123.5(9) . . ?
C4E C5E H5E 118.3 . . ?
C6E C5E H5E 118.3 . . ?
O1E C6E C5E 119.9(8) . . ?
O1E C6E C7E 124.1(8) . . ?
C5E C6E C7E 116.0(9) . . ?
C8E C7E C9E 118.0(8) . . ?
C8E C7E C6E 119.9(8) . . ?
C9E C7E C6E 122.0(8) . . ?
C7E C8E C3E 122.8(9) . . ?
C7E C8E H8E 118.6 . . ?
C3E C8E H8E 118.6 . . ?
N1E C9E C7E 126.5(8) . . ?
N1E C9E H9E 116.7 . . ?
C7E C9E H9E 116.7 . . ?
N1E C10E C11E 116.4(8) . . ?
N1E C10E C10F 106.6(6) . . ?
C11E C10E C10F 109.2(7) . . ?
N1E C10E H10E 108.1 . . ?
C11E C10E H10E 108.1 . . ?
C10F C10E H10E 108.1 . . ?
C10E C11E C12E 111.8(8) . . ?
C10E C11E H11A 109.3 . . ?
C12E C11E H11A 109.3 . . ?
C10E C11E H11B 109.3 . . ?
C12E C11E H11B 109.3 . . ?
H11A C11E H11B 107.9 . . ?
C11E C12E C12F 112.2(7) . . ?
C11E C12E H12A 109.2 . . ?
C12F C12E H12A 109.2 . . ?
C11E C12E H12B 109.2 . . ?
C12F C12E H12B 109.2 . . ?
H12A C12E H12B 107.9 . . ?
C6F O1F Cu1E 128.2(7) . . ?
C9F N1F C10F 121.8(7) . . ?
C9F N1F Cu1E 125.5(6) . . ?
C10F N1F Cu1E 112.4(6) . . ?
C2F C1F H1F 180.0 . . ?
C1F C2F C3F 177.2(10) . . ?
C8F C3F C4F 119.0(9) . . ?
C8F C3F C2F 120.3(9) . . ?
C4F C3F C2F 120.7(9) . . ?
C5F C4F C3F 121.0(9) . . ?
C5F C4F H4F 119.5 . . ?
C3F C4F H4F 119.5 . . ?
C4F C5F C6F 120.6(9) . . ?
C4F C5F H5F 119.7 . . ?
C6F C5F H5F 119.7 . . ?
O1F C6F C5F 118.4(9) . . ?
O1F C6F C7F 122.6(9) . . ?
C5F C6F C7F 119.0(9) . . ?
C8F C7F C6F 118.0(8) . . ?
C8F C7F C9F 117.7(8) . . ?
C6F C7F C9F 124.3(8) . . ?
C3F C8F C7F 122.3(9) . . ?
C3F C8F H8F 118.9 . . ?
C7F C8F H8F 118.9 . . ?
N1F C9F C7F 125.9(8) . . ?
N1F C9F H9F 117.1 . . ?
C7F C9F H9F 117.1 . . ?
N1F C10F C11F 116.5(8) . . ?
N1F C10F C10E 106.7(7) . . ?
C11F C10F C10E 110.4(7) . . ?
N1F C10F H10F 107.6 . . ?
C11F C10F H10F 107.6 . . ?
C10E C10F H10F 107.6 . . ?
C12F C11F C10F 110.2(9) . . ?
C12F C11F H11G 109.6 . . ?
C10F C11F H11G 109.6 . . ?
C12F C11F H11H 109.6 . . ?
C10F C11F H11H 109.6 . . ?
H11G C11F H11H 108.1 . . ?
C11F C12F C12E 111.2(8) . . ?
C11F C12F H12G 109.4 . . ?
C12E C12F H12G 109.4 . . ?
C11F C12F H12H 109.4 . . ?
C12E C12F H12H 109.4 . . ?
H12G C12F H12H 108.0 . . ?
O1C Cu1C O1D 87.9(3) . . ?
O1C Cu1C N1C 93.6(3) . . ?
O1D Cu1C N1C 175.5(3) . . ?
O1C Cu1C N1D 173.6(4) . . ?
O1D Cu1C N1D 94.0(3) . . ?
N1C Cu1C N1D 85.0(4) . . ?
C6C O1C Cu1C 126.1(6) . . ?
C9C N1C C10C 123.8(8) . . ?
C9C N1C Cu1C 125.5(7) . . ?
C10C N1C Cu1C 110.7(6) . . ?
C2C C1C H1C 180.0 . . ?
C1C C2C C3C 177.2(10) . . ?
C8C C3C C2C 123.3(9) . . ?
C8C C3C C4C 116.7(8) . . ?
C2C C3C C4C 120.0(8) . . ?
C5C C4C C3C 120.9(8) . . ?
C5C C4C H4C 119.6 . . ?
C3C C4C H4C 119.6 . . ?
C4C C5C C6C 123.2(8) . . ?
C4C C5C H5C 118.4 . . ?
C6C C5C H5C 118.4 . . ?
O1C C6C C5C 118.8(8) . . ?
O1C C6C C7C 125.5(8) . . ?
C5C C6C C7C 115.6(8) . . ?
C8C C7C C9C 118.4(8) . . ?
C8C C7C C6C 120.4(8) . . ?
C9C C7C C6C 121.2(8) . . ?
C7C C8C C3C 123.1(8) . . ?
C7C C8C H8C 118.4 . . ?
C3C C8C H8C 118.4 . . ?
N1C C9C C7C 126.1(8) . . ?
N1C C9C H9C 117.0 . . ?
C7C C9C H9C 117.0 . . ?
N1C C10C C11C 115.3(7) . . ?
N1C C10C C10D 105.3(6) . . ?
C11C C10C C10D 112.1(7) . . ?
N1C C10C H10C 107.9 . . ?
C11C C10C H10C 107.9 . . ?
C10D C10C H10C 107.9 . . ?
C10C C11C C12C 109.4(8) . . ?
C10C C11C H11C 109.8 . . ?
C12C C11C H11C 109.8 . . ?
C10C C11C H11D 109.8 . . ?
C12C C11C H11D 109.8 . . ?
H11C C11C H11D 108.3 . . ?
C12D C12C C11C 111.6(7) . . ?
C12D C12C H12C 109.3 . . ?
C11C C12C H12C 109.3 . . ?
C12D C12C H12D 109.3 . . ?
C11C C12C H12D 109.3 . . ?
H12C C12C H12D 108.0 . . ?
C6D O1D Cu1C 125.9(6) . . ?
C9D N1D C10D 122.5(7) . . ?
C9D N1D Cu1C 126.5(7) . . ?
C10D N1D Cu1C 111.0(6) . . ?
C2D C1D H1D 180.0 . . ?
C1D C2D C3D 176.7(9) . . ?
C8D C3D C4D 117.6(9) . . ?
C8D C3D C2D 122.2(9) . . ?
C4D C3D C2D 120.1(8) . . ?
C5D C4D C3D 120.9(8) . . ?
C5D C4D H4D 119.6 . . ?
C3D C4D H4D 119.6 . . ?
C4D C5D C6D 121.2(9) . . ?
C4D C5D H5D 119.4 . . ?
C6D C5D H5D 119.4 . . ?
O1D C6D C7D 124.9(8) . . ?
O1D C6D C5D 116.3(8) . . ?
C7D C6D C5D 118.8(8) . . ?
C6D C7D C8D 119.2(8) . . ?
C6D C7D C9D 124.1(8) . . ?
C8D C7D C9D 116.6(8) . . ?
C3D C8D C7D 122.1(9) . . ?
C3D C8D H8D 118.9 . . ?
C7D C8D H8D 118.9 . . ?
N1D C9D C7D 124.3(8) . . ?
N1D C9D H9D 117.9 . . ?
C7D C9D H9D 117.9 . . ?
N1D C10D C10C 106.8(7) . . ?
N1D C10D C11D 116.9(7) . . ?
C10C C10D C11D 111.6(7) . . ?
N1D C10D H10D 107.0 . . ?
C10C C10D H10D 107.0 . . ?
C11D C10D H10D 107.0 . . ?
C12D C11D C10D 109.4(7) . . ?
C12D C11D H11E 109.8 . . ?
C10D C11D H11E 109.8 . . ?
C12D C11D H11F 109.8 . . ?
C10D C11D H11F 109.8 . . ?
H11E C11D H11F 108.2 . . ?
C11D C12D C12C 111.8(8) . . ?
C11D C12D H12E 109.2 . . ?
C12C C12D H12E 109.2 . . ?
C11D C12D H12F 109.2 . . ?
C12C C12D H12F 109.2 . . ?
H12E C12D H12F 107.9 . . ?
C1S N1S C3S 121.6(9) . . ?
C1S N1S C2S 119.8(9) . . ?
C3S N1S C2S 118.6(9) . . ?
O1S C1S N1S 125.9(9) . . ?
O1S C1S H1S 117.0 . . ?
N1S C1S H1S 117.0 . . ?
N1S C2S H2SA 109.5 . . ?
N1S C2S H2SB 109.5 . . ?
H2SA C2S H2SB 109.5 . . ?
N1S C2S H2SC 109.5 . . ?
H2SA C2S H2SC 109.5 . . ?
H2SB C2S H2SC 109.5 . . ?
N1S C3S H3SA 109.5 . . ?
N1S C3S H3SB 109.5 . . ?
H3SA C3S H3SB 109.5 . . ?
N1S C3S H3SC 109.5 . . ?
H3SA C3S H3SC 109.5 . . ?
H3SB C3S H3SC 109.5 . . ?
C1T N1T C2T 121.9(9) . . ?
C1T N1T C3T 120.6(9) . . ?
C2T N1T C3T 117.5(8) . . ?
O1T C1T N1T 124.7(9) . . ?
O1T C1T H1T 117.7 . . ?
N1T C1T H1T 117.7 . . ?
N1T C2T H2TA 109.5 . . ?
N1T C2T H2TB 109.5 . . ?
H2TA C2T H2TB 109.5 . . ?
N1T C2T H2TC 109.5 . . ?
H2TA C2T H2TC 109.5 . . ?
H2TB C2T H2TC 109.5 . . ?
N1T C3T H3TA 109.5 . . ?
N1T C3T H3TB 109.5 . . ?
H3TA C3T H3TB 109.5 . . ?
N1T C3T H3TC 109.5 . . ?
H3TA C3T H3TC 109.5 . . ?
H3TB C3T H3TC 109.5 . . ?

loop_
_geom_bond_atom_site_label_1
_geom_bond_atom_site_label_2
_geom_bond_distance
_geom_bond_site_symmetry_2
_geom_bond_publ_flag
Cu1E O1E 1.906(6) . ?
Cu1E O1F 1.913(7) . ?
Cu1E N1F 1.955(7) . ?
Cu1E N1E 1.956(7) . ?
O1E C6E 1.289(11) . ?
N1E C9E 1.269(13) . ?
N1E C10E 1.479(11) . ?
C1E C2E 1.191(14) . ?
C1E H1E 0.9500 . ?
C2E C3E 1.427(14) . ?
C3E C8E 1.401(13) . ?
C3E C4E 1.413(14) . ?
C4E C5E 1.381(14) . ?
C4E H4E 0.9500 . ?
C5E C6E 1.391(13) . ?
C5E H5E 0.9500 . ?
C6E C7E 1.448(13) . ?
C7E C8E 1.385(13) . ?
C7E C9E 1.432(13) . ?
C8E H8E 0.9500 . ?
C9E H9E 0.9500 . ?
C10E C11E 1.512(13) . ?
C10E C10F 1.541(11) . ?
C10E H10E 1.0000 . ?
C11E C12E 1.517(13) . ?
C11E H11A 0.9900 . ?
C11E H11B 0.9900 . ?
C12E C12F 1.536(12) . ?
C12E H12A 0.9900 . ?
C12E H12B 0.9900 . ?
O1F C6F 1.316(12) . ?
N1F C9F 1.274(12) . ?
N1F C10F 1.488(11) . ?
C1F C2F 1.175(15) . ?
C1F H1F 0.9500 . ?
C2F C3F 1.459(14) . ?
C3F C8F 1.371(14) . ?
C3F C4F 1.385(14) . ?
C4F C5F 1.384(13) . ?
C4F H4F 0.9500 . ?
C5F C6F 1.404(13) . ?
C5F H5F 0.9500 . ?
C6F C7F 1.418(13) . ?
C7F C8F 1.412(13) . ?
C7F C9F 1.434(13) . ?
C8F H8F 0.9500 . ?
C9F H9F 0.9500 . ?
C10F C11F 1.520(13) . ?
C10F H10F 1.0000 . ?
C11F C12F 1.511(14) . ?
C11F H11G 0.9900 . ?
C11F H11H 0.9900 . ?
C12F H12G 0.9900 . ?
C12F H12H 0.9900 . ?
Cu1C O1C 1.899(6) . ?
Cu1C O1D 1.905(6) . ?
Cu1C N1C 1.941(8) . ?
Cu1C N1D 1.951(7) . ?
O1C C6C 1.301(12) . ?
N1C C9C 1.283(12) . ?
N1C C10C 1.477(11) . ?
C1C C2C 1.189(14) . ?
C1C H1C 0.9500 . ?
C2C C3C 1.422(14) . ?
C3C C8C 1.396(12) . ?
C3C C4C 1.446(13) . ?
C4C C5C 1.361(13) . ?
C4C H4C 0.9500 . ?
C5C C6C 1.432(12) . ?
C5C H5C 0.9500 . ?
C6C C7C 1.448(12) . ?
C7C C8C 1.393(13) . ?
C7C C9C 1.434(13) . ?
C8C H8C 0.9500 . ?
C9C H9C 0.9500 . ?
C10C C11C 1.527(12) . ?
C10C C10D 1.532(12) . ?
C10C H10C 1.0000 . ?
C11C C12C 1.552(12) . ?
C11C H11C 0.9900 . ?
C11C H11D 0.9900 . ?
C12C C12D 1.517(14) . ?
C12C H12C 0.9900 . ?
C12C H12D 0.9900 . ?
O1D C6D 1.325(11) . ?
N1D C9D 1.266(13) . ?
N1D C10D 1.486(11) . ?
C1D C2D 1.188(14) . ?
C1D H1D 0.9500 . ?
C2D C3D 1.440(14) . ?
C3D C8D 1.386(13) . ?
C3D C4D 1.419(14) . ?
C4D C5D 1.375(14) . ?
C4D H4D 0.9500 . ?
C5D C6D 1.414(13) . ?
C5D H5D 0.9500 . ?
C6D C7D 1.393(13) . ?
C7D C8D 1.416(13) . ?
C7D C9D 1.459(13) . ?
C8D H8D 0.9500 . ?
C9D H9D 0.9500 . ?
C10D C11D 1.534(12) . ?
C10D H10D 1.0000 . ?
C11D C12D 1.515(12) . ?
C11D H11E 0.9900 . ?
C11D H11F 0.9900 . ?
C12D H12E 0.9900 . ?
C12D H12F 0.9900 . ?
N1S C1S 1.326(12) . ?
N1S C3S 1.428(14) . ?
N1S C2S 1.446(14) . ?
C1S O1S 1.223(12) . ?
C1S H1S 0.9500 . ?
C2S H2SA 0.9800 . ?
C2S H2SB 0.9800 . ?
C2S H2SC 0.9800 . ?
C3S H3SA 0.9800 . ?
C3S H3SB 0.9800 . ?
C3S H3SC 0.9800 . ?
N1T C1T 1.322(12) . ?
N1T C2T 1.444(12) . ?
N1T C3T 1.478(14) . ?
C1T O1T 1.217(12) . ?
C1T H1T 0.9500 . ?
C2T H2TA 0.9800 . ?
C2T H2TB 0.9800 . ?
C2T H2TC 0.9800 . ?
C3T H3TA 0.9800 . ?
C3T H3TB 0.9800 . ?
C3T H3TC 0.9800 . ?
